data_1529832
loop_
_publ_author_name
'Effenberger, H.'

_publ_section_title
;
 Three modifications of Ba Cu (Se O3)2 and the compound Sr Cu (Se O3)2:
 Preparation and crystal structure determination
;
_journal_name_full 'Journal of Solid State Chemistry'
_journal_page_first 303
_journal_page_last 312
_journal_volume 70
_journal_year 1987
_chemical_formula_sum 'Ba Cu O6 Se2'
_chemical_name_systematic 'Ba Cu (Se O3)2'
_space_group_IT_number 31
_symmetry_space_group_name_Hall 'P 2bc -2bc'
_symmetry_space_group_name_H-M 'P n m 21'
_cell_angle_alpha 90
_cell_angle_beta 90
_cell_angle_gamma 90
_cell_formula_units_Z 4
_cell_length_a 5.247
_cell_length_b 13.353
_cell_length_c 8.981
_cell_volume 629.238
_citation_journal_id_ASTM JSSCBI
_cod_data_source_file Effenberger_JSSCBI_1987_1483.cif
_cod_data_source_block Ba1Cu1O6Se2
_cod_original_cell_volume 629.2375
_cod_original_sg_symbol_Hall 'P 2ac -2 (y,-x,z)'
_cod_original_formula_sum 'Ba1 Cu1 O6 Se2'
_cod_database_code 1529832

loop_
_symmetry_equiv_pos_as_xyz
x,y,z
-x,-y+1/2,z+1/2
x,-y,z
-x,y+1/2,z+1/2

loop_
_atom_site_label
_atom_site_type_symbol
_atom_site_fract_x
_atom_site_fract_y
_atom_site_fract_z
_atom_site_occupancy
_atom_site_U_iso_or_equiv
O7 O-2 0.211 0.1768 0.9665 1 0.0
O6 O-2 0.689 0.2326 0.0029 1 0.0
Se3 Se+4 0.5058 0.14297 0.9171 1 0.0
O4 O-2 0.596 0 0.6006 1 0.0
O5 O-2 0.527 0.1874 0.7413 1 0.0
O1 O-2 0.458 0.1035 0.3345 1 0.0
Se2 Se+4 0.917 0 0.6613 1 0.0
Se1 Se+4 0.5231 0 0.2299 1 0.0
O3 O-2 0.027 0.1022 0.5728 1 0.0
Cu1 Cu+2 0.4572 0.13138 0.5463 1 0.0
O2 O-2 0.84 0 0.2207 1 0.0
Ba1 Ba+2 -0.0016 0.20084 0.25 1 0.0
